data_4125922
loop_
_publ_author_name
'Liu, Dong-Dong'
'Sun, Tian-Wen'
'Wang, Kuang-Yu'
'Lu, Yong'
'Zhang, Su-Lei'
'Li, Yuan-He'
'Jiang, Yan-Long'
'Chen, Jia-Hua'
'Yang, Zhen'

_publ_section_title
;
 Asymmetric Total Synthesis of Lancifodilactone G Acetate.
;
_journal_issue 16
_journal_name_full 'Journal of the American Chemical Society'
_journal_page_first 5732
_journal_page_last 5735
_journal_paper_doi 10.1021/jacs.7b02561
_journal_volume 139
_journal_year 2017
_chemical_formula_moiety 'C42 H62 O9 Si2'
_chemical_formula_sum 'C42 H62 O9 Si2'
_chemical_formula_weight 767.09
_space_group_crystal_system triclinic
_space_group_IT_number 2
_space_group_name_Hall '-P 1'
_space_group_name_H-M_alt 'P -1'
_symmetry_space_group_name_Hall '-P 1'
_symmetry_space_group_name_H-M 'P -1'
_atom_sites_solution_hydrogens geom
_audit_creation_date 2016-08-30
_audit_creation_method
;
Olex2 1.2
(compiled 2016.08.25 svn.r3337 for OlexSys, GUI svn.r5221)
;
_cell_angle_alpha 91.379(3)
_cell_angle_beta 98.913(3)
_cell_angle_gamma 90.225(3)
_cell_formula_units_Z 4
_cell_length_a 14.5065(6)
_cell_length_b 15.7580(7)
_cell_length_c 19.4000(7)
_cell_measurement_reflns_used 9158
_cell_measurement_temperature 180(2)
_cell_measurement_theta_max 28.6610
_cell_measurement_theta_min 3.4580
_cell_volume 4379.8(3)
_computing_molecular_graphics 'Olex2 (Dolomanov et al., 2009)'
_computing_publication_material 'Olex2 (Dolomanov et al., 2009)'
_computing_structure_refinement 'ShelXL (Sheldrick, 2015)'
_diffrn_ambient_temperature 180.15
_diffrn_measured_fraction_theta_full 0.989
_diffrn_measured_fraction_theta_max 0.983
_diffrn_measurement_device_type 'SuperNova, Dual, Cu at zero, Atlas'
_diffrn_measurement_method '\w scans'
_diffrn_radiation_type MoK\a
_diffrn_radiation_wavelength 0.71073
_diffrn_reflns_av_R_equivalents 0.0361
_diffrn_reflns_av_unetI/netI 0.0604
_diffrn_reflns_Laue_measured_fraction_full 0.989
_diffrn_reflns_Laue_measured_fraction_max 0.983
_diffrn_reflns_limit_h_max 17
_diffrn_reflns_limit_h_min -14
_diffrn_reflns_limit_k_max 19
_diffrn_reflns_limit_k_min -18
_diffrn_reflns_limit_l_max 23
_diffrn_reflns_limit_l_min -20
_diffrn_reflns_number 27287
_diffrn_reflns_point_group_measured_fraction_full 0.989
_diffrn_reflns_point_group_measured_fraction_max 0.983
_diffrn_reflns_theta_full 25.242
_diffrn_reflns_theta_max 25.999
_diffrn_reflns_theta_min 3.074
_exptl_absorpt_coefficient_mu 0.131
_exptl_crystal_density_diffrn 1.163
_exptl_crystal_description block
_exptl_crystal_F_000 1656
_exptl_crystal_size_max 0.2
_exptl_crystal_size_mid 0.2
_exptl_crystal_size_min 0.1
_refine_diff_density_max 1.113
_refine_diff_density_min -0.362
_refine_diff_density_rms 0.085
_refine_ls_extinction_method none
_refine_ls_goodness_of_fit_ref 1.041
_refine_ls_hydrogen_treatment constr
_refine_ls_matrix_type full
_refine_ls_number_parameters 1032
_refine_ls_number_reflns 16924
_refine_ls_number_restraints 102
_refine_ls_restrained_S_all 1.039
_refine_ls_R_factor_all 0.1110
_refine_ls_R_factor_gt 0.0892
_refine_ls_shift/su_max 0.002
_refine_ls_shift/su_mean 0.000
_refine_ls_structure_factor_coef Fsqd
_refine_ls_weighting_details 'w=1/[\s^2^(Fo^2^)+(0.1383P)^2^+7.9345P] where P=(Fo^2^+2Fc^2^)/3'
_refine_ls_weighting_scheme calc
_refine_ls_wR_factor_gt 0.2589
_refine_ls_wR_factor_ref 0.2753
_reflns_Friedel_coverage 0.000
_reflns_number_gt 12306
_reflns_number_total 16924
_reflns_threshold_expression 'I > 2\s(I)'
_cod_data_source_file ja7b02561_si_002.cif
_cod_data_source_block exp_1685
_cod_depositor_comments 'Adding full bibliography for 4125922--4125923.cif.'
_cod_original_cell_volume 4379.7(3)
_cod_database_code 4125922
_shelx_space_group_comment
;
The symmetry employed for this shelxl refinement is uniquely defined
by the following loop, which should always be used as a source of
symmetry information in preference to the above space-group names.
They are only intended as comments.
;
_shelx_estimated_absorpt_t_max 0.987
_shelx_estimated_absorpt_t_min 0.974
_olex2_refinement_description
;
1. Fixed Uiso
 At 1.2 times of:
  All C(H) groups, All C(H,H) groups, All C(H,H,H,H) groups
 At 1.5 times of:
  All C(H,H,H) groups
2. Restrained distances
 C84-C79 \\sim C84-C83 \\sim C83-C82 \\sim C82-C81 \\sim C81-C80 \\sim C80-C79
 with sigma of 0.02
 C84A-C79A \\sim C84A-C83A \\sim C83A-C82A \\sim C82A-C81A \\sim C81A-C80A
\\sim C80A-C79A
 with sigma of 0.02
3. Uiso/Uaniso restraints and constraints
C84 \\sim C79 \\sim C80 \\sim C81 \\sim C82 \\sim C83: within 2A with sigma of
0.04 and sigma for terminal atoms of 0.08
C81A \\sim C80A \\sim C79A \\sim C84A \\sim C83A \\sim C82A: within 2A with
sigma of 0.04 and sigma for terminal atoms of 0.08
4. Others
 Sof(H78C)=Sof(H78D)=Sof(C79A)=Sof(C80A)=Sof(H80A)=Sof(C84A)=Sof(H84A)=
 Sof(C83A)=Sof(H83A)=Sof(C81A)=Sof(H81A)=Sof(C82A)=Sof(H82A)=1-FVAR(1)
 Sof(H78A)=Sof(H78B)=Sof(C79)=Sof(C80)=Sof(H80)=Sof(C81)=Sof(H81)=Sof(C83)=
 Sof(H83)=Sof(C82)=Sof(H82)=Sof(C84)=Sof(H84)=FVAR(1)
5.a Ternary CH refined with riding coordinates:
 C13(H13), C16(H16), C17(H17), C20(H20), C55(H55), C58(H58), C59(H59), C62(H62)
5.b Secondary CH2 refined with riding coordinates:
 C3(H3A,H3B), C5(H5A,H5B), C6(H6A,H6B), C18(H18A,H18B), C19(H19A,H19B),
 C23(H23A,H23B), C30(H30A,H30B), C32(H32A,H32B), C34(H34A,H34B), C36(H36A,H36B),
  C45(H45A,H45B), C47(H47A,H47B), C48(H48A,H48B), C60(H60A,H60B), C61(H61A,
 H61B), C65(H65A,H65B), C72(H72A,H72B), C74(H74A,H74B), C76(H76A,H76B),
 C78(H78A,H78B), C78(H78C,H78D)
5.c Aromatic/amide H refined with riding coordinates:
 C38(H38), C39(H39), C40(H40), C41(H41), C42(H42), C80(H80), C81(H81),
 C83(H83), C82(H82), C84(H84), C80A(H80A), C84A(H84A), C83A(H83A), C81A(H81A),
 C82A(H82A)
5.d Idealised Me refined as rotating group:
 C8(H8A,H8B,H8C), C11(H11A,H11B,H11C), C22(H22A,H22B,H22C), C24(H24A,H24B,
 H24C), C25(H25A,H25B,H25C), C27(H27A,H27B,H27C), C28(H28A,H28B,H28C), C29(H29A,
 H29B,H29C), C31(H31A,H31B,H31C), C33(H33A,H33B,H33C), C35(H35A,H35B,H35C),
 C50(H50A,H50B,H50C), C53(H53A,H53B,H53C), C64(H64A,H64B,H64C), C66(H66A,H66B,
 H66C), C67(H67A,H67B,H67C), C69(H69A,H69B,H69C), C70(H70A,H70B,H70C), C71(H71A,
 H71B,H71C), C73(H73A,H73B,H73C), C75(H75A,H75B,H75C), C77(H77A,H77B,H77C)
;
_shelx_shelxl_version_number 2014/7
_olex2_submission_special_instructions 'No special instructions were received'

loop_
_space_group_symop_operation_xyz
'x, y, z'
'-x, -y, -z'

loop_
_atom_site_label
_atom_site_type_symbol
_atom_site_fract_x
_atom_site_fract_y
_atom_site_fract_z
_atom_site_U_iso_or_equiv
_atom_site_adp_type
_atom_site_occupancy
_atom_site_site_symmetry_order
_atom_site_calc_flag
_atom_site_refinement_flags_posn
_atom_site_refinement_flags_adp
_atom_site_refinement_flags_occupancy
_atom_site_disorder_assembly
_atom_site_disorder_group
C1 C 0.6387(2) 0.5112(2) 1.06197(19) 0.0296(8) Uani 1 1 d . . . . .
C2 C 0.6913(2) 0.5124(2) 0.99927(19) 0.0270(7) Uani 1 1 d . . . . .
C3 C 0.6191(2) 0.5338(2) 0.93497(19) 0.0287(8) Uani 1 1 d . . . . .
H3A H 0.5746 0.4855 0.9267 0.034 Uiso 1 1 calc R . . . .
H3B H 0.5835 0.5833 0.9485 0.034 Uiso 1 1 calc R . . . .
C4 C 0.6485(3) 0.5535(2) 0.86495(19) 0.0289(8) Uani 1 1 d . . . . .
C5 C 0.5593(3) 0.5659(2) 0.8111(2) 0.0334(8) Uani 1 1 d . . . . .
H5A H 0.5703 0.5429 0.7651 0.040 Uiso 1 1 calc R . . . .
H5B H 0.5076 0.5327 0.8254 0.040 Uiso 1 1 calc R . . . .
C6 C 0.5294(3) 0.6589(3) 0.8032(2) 0.0394(9) Uani 1 1 d . . . . .
H6A H 0.5457 0.6890 0.8489 0.047 Uiso 1 1 calc R . . . .
H6B H 0.4607 0.6609 0.7899 0.047 Uiso 1 1 calc R . . . .
C7 C 0.5753(3) 0.7059(3) 0.7481(2) 0.0405(10) Uani 1 1 d . . . . .
C8 C 0.5336(4) 0.6763(3) 0.6744(2) 0.0546(13) Uani 1 1 d . . . . .
H8A H 0.5436 0.6152 0.6689 0.082 Uiso 1 1 calc GR . . . .
H8B H 0.5639 0.7068 0.6405 0.082 Uiso 1 1 calc GR . . . .
H8C H 0.4665 0.6879 0.6664 0.082 Uiso 1 1 calc GR . . . .
C9 C 0.5590(4) 0.8019(3) 0.7572(3) 0.0553(13) Uani 1 1 d . . . . .
C10 C 0.6454(4) 0.8445(3) 0.7919(3) 0.0501(11) Uani 1 1 d . . . . .
C11 C 0.6510(5) 0.9342(3) 0.8178(4) 0.083(2) Uani 1 1 d . . . . .
H11A H 0.6193 0.9707 0.7814 0.125 Uiso 1 1 calc GR . . . .
H11B H 0.7166 0.9516 0.8295 0.125 Uiso 1 1 calc GR . . . .
H11C H 0.6208 0.9395 0.8595 0.125 Uiso 1 1 calc GR . . . .
C12 C 0.7128(3) 0.7865(3) 0.7947(2) 0.0379(9) Uani 1 1 d . . . . .
C13 C 0.6829(3) 0.7021(3) 0.7615(2) 0.0354(9) Uani 1 1 d . . . . .
H13 H 0.7061 0.6966 0.7157 0.043 Uiso 1 1 calc R . . . .
C14 C 0.8075(3) 0.7783(3) 0.8337(2) 0.0388(9) Uani 1 1 d . . . . .
C15 C 0.7401(3) 0.6441(2) 0.81364(19) 0.0302(8) Uani 1 1 d . . . . .
C16 C 0.7641(3) 0.5546(2) 0.7885(2) 0.0337(8) Uani 1 1 d . . . . .
H16 H 0.8332 0.5466 0.7984 0.040 Uiso 1 1 calc R . . . .
C17 C 0.7162(3) 0.4937(2) 0.83329(19) 0.0305(8) Uani 1 1 d . . . . .
H17 H 0.6788 0.4508 0.8017 0.037 Uiso 1 1 calc R . . . .
C18 C 0.7892(3) 0.4473(2) 0.8837(2) 0.0321(8) Uani 1 1 d . . . . .
H18A H 0.8269 0.4895 0.9148 0.038 Uiso 1 1 calc R . . . .
H18B H 0.8317 0.4164 0.8568 0.038 Uiso 1 1 calc R . . . .
C19 C 0.7451(3) 0.3842(2) 0.9283(2) 0.0358(9) Uani 1 1 d . . . . .
H19A H 0.6836 0.3654 0.9029 0.043 Uiso 1 1 calc R . . . .
H19B H 0.7853 0.3336 0.9357 0.043 Uiso 1 1 calc R . . . .
C20 C 0.7324(3) 0.4233(2) 0.99902(19) 0.0288(8) Uani 1 1 d . . . . .
H20 H 0.7961 0.4274 1.0273 0.035 Uiso 1 1 calc R . . . .
C21 C 0.6729(3) 0.3694(2) 1.0412(2) 0.0326(8) Uani 1 1 d . . . . .
C22 C 0.5920(3) 0.3194(3) 0.9995(3) 0.0442(10) Uani 1 1 d . . . . .
H22A H 0.5538 0.3574 0.9678 0.066 Uiso 1 1 calc GR . . . .
H22B H 0.5538 0.2949 1.0316 0.066 Uiso 1 1 calc GR . . . .
H22C H 0.6165 0.2738 0.9724 0.066 Uiso 1 1 calc GR . . . .
C23 C 0.7309(3) 0.3108(3) 1.0902(2) 0.0410(10) Uani 1 1 d . . . . .
H23A H 0.6907 0.2838 1.1204 0.049 Uiso 1 1 calc R . . . .
H23B H 0.7565 0.2653 1.0628 0.049 Uiso 1 1 calc R . . . .
C24 C 0.9074(4) 0.2073(3) 1.1814(3) 0.0564(13) Uani 1 1 d . . . . .
H24A H 0.9510 0.2089 1.1476 0.085 Uiso 1 1 calc GR . . . .
H24B H 0.8522 0.1737 1.1617 0.085 Uiso 1 1 calc GR . . . .
H24C H 0.9379 0.1815 1.2244 0.085 Uiso 1 1 calc GR . . . .
C25 C 0.9740(3) 0.3873(3) 1.2162(3) 0.0543(12) Uani 1 1 d . . . . .
H25A H 1.0163 0.3693 1.2576 0.081 Uiso 1 1 calc GR . . . .
H25B H 0.9539 0.4457 1.2237 0.081 Uiso 1 1 calc GR . . . .
H25C H 1.0064 0.3847 1.1755 0.081 Uiso 1 1 calc GR . . . .
C26 C 0.8058(4) 0.3196(4) 1.2778(3) 0.0561(13) Uani 1 1 d . . . . .
C27 C 0.7310(4) 0.2517(4) 1.2717(3) 0.0735(18) Uani 1 1 d . . . . .
H27A H 0.7594 0.1958 1.2683 0.110 Uiso 1 1 calc GR . . . .
H27B H 0.6852 0.2608 1.2298 0.110 Uiso 1 1 calc GR . . . .
H27C H 0.6997 0.2546 1.3130 0.110 Uiso 1 1 calc GR . . . .
C28 C 0.8770(5) 0.3049(5) 1.3463(3) 0.083(2) Uani 1 1 d . . . . .
H28A H 0.8440 0.3070 1.3867 0.124 Uiso 1 1 calc GR . . . .
H28B H 0.9253 0.3492 1.3516 0.124 Uiso 1 1 calc GR . . . .
H28C H 0.9061 0.2491 1.3432 0.124 Uiso 1 1 calc GR . . . .
C29 C 0.7613(5) 0.4077(4) 1.2822(4) 0.084(2) Uani 1 1 d . . . . .
H29A H 0.7222 0.4195 1.2377 0.126 Uiso 1 1 calc GR . . . .
H29B H 0.8106 0.4510 1.2923 0.126 Uiso 1 1 calc GR . . . .
H29C H 0.7229 0.4088 1.3196 0.126 Uiso 1 1 calc GR . . . .
C30 C 0.8049(4) 0.6612(3) 1.1449(2) 0.0470(11) Uani 1 1 d . . . . .
H30A H 0.8299 0.7164 1.1651 0.056 Uiso 1 1 calc R . . . .
H30B H 0.7437 0.6519 1.1601 0.056 Uiso 1 1 calc R . . . .
C31 C 0.8702(5) 0.5920(4) 1.1734(3) 0.081(2) Uani 1 1 d . . . . .
H31A H 0.9304 0.5993 1.1572 0.121 Uiso 1 1 calc GR . . . .
H31B H 0.8433 0.5366 1.1571 0.121 Uiso 1 1 calc GR . . . .
H31C H 0.8794 0.5951 1.2246 0.121 Uiso 1 1 calc GR . . . .
C32 C 0.6929(4) 0.7460(3) 1.0200(3) 0.0530(12) Uani 1 1 d . . . . .
H32A H 0.6759 0.7418 0.9686 0.064 Uiso 1 1 calc R . . . .
H32B H 0.6369 0.7307 1.0405 0.064 Uiso 1 1 calc R . . . .
C33 C 0.7193(5) 0.8361(3) 1.0405(4) 0.0753(17) Uani 1 1 d . . . . .
H33A H 0.7748 0.8519 1.0206 0.113 Uiso 1 1 calc GR . . . .
H33B H 0.7327 0.8418 1.0915 0.113 Uiso 1 1 calc GR . . . .
H33C H 0.6676 0.8734 1.0228 0.113 Uiso 1 1 calc GR . . . .
C34 C 0.8981(3) 0.6994(3) 1.0185(2) 0.0461(11) Uani 1 1 d . . . . .
H34A H 0.8818 0.7273 0.9731 0.055 Uiso 1 1 calc R . . . .
H34B H 0.9287 0.7428 1.0522 0.055 Uiso 1 1 calc R . . . .
C35 C 0.9691(5) 0.6320(5) 1.0099(5) 0.094(2) Uani 1 1 d . . . . .
H35A H 0.9406 0.5879 0.9767 0.141 Uiso 1 1 calc GR . . . .
H35B H 0.9907 0.6066 1.0551 0.141 Uiso 1 1 calc GR . . . .
H35C H 1.0222 0.6576 0.9922 0.141 Uiso 1 1 calc GR . . . .
C36 C 0.7730(4) 0.4725(3) 0.6871(2) 0.0520(12) Uani 1 1 d . . . . .
H36A H 0.7660 0.4228 0.7161 0.062 Uiso 1 1 calc R . . . .
H36B H 0.8404 0.4824 0.6873 0.062 Uiso 1 1 calc R . . . .
C37 C 0.7262(4) 0.4546(3) 0.6144(2) 0.0453(11) Uani 1 1 d . . . . .
C38 C 0.7749(5) 0.4556(4) 0.5593(3) 0.0716(17) Uani 1 1 d . . . . .
H38 H 0.8397 0.4686 0.5681 0.086 Uiso 1 1 calc R . . . .
C39 C 0.7340(7) 0.4388(5) 0.4927(3) 0.089(2) Uani 1 1 d . . . . .
H39 H 0.7703 0.4388 0.4559 0.107 Uiso 1 1 calc R . . . .
C40 C 0.6421(7) 0.4223(4) 0.4789(3) 0.081(2) Uani 1 1 d . . . . .
H40 H 0.6128 0.4127 0.4320 0.097 Uiso 1 1 calc R . . . .
C41 C 0.5916(5) 0.4192(4) 0.5308(5) 0.092(2) Uani 1 1 d . . . . .
H41 H 0.5269 0.4060 0.5210 0.110 Uiso 1 1 calc R . . . .
C42 C 0.6346(4) 0.4359(4) 0.6008(3) 0.0688(15) Uani 1 1 d . . . . .
H42 H 0.5988 0.4338 0.6378 0.083 Uiso 1 1 calc R . . . .
C43 C 0.3620(2) 0.0077(2) 0.4391(2) 0.0292(8) Uani 1 1 d . . . . .
C44 C 0.3130(2) 0.0106(2) 0.50392(19) 0.0265(7) Uani 1 1 d . . . . .
C45 C 0.3900(2) 0.0299(2) 0.56640(19) 0.0270(7) Uani 1 1 d . . . . .
H45A H 0.4323 -0.0195 0.5707 0.032 Uiso 1 1 calc R . . . .
H45B H 0.4267 0.0786 0.5536 0.032 Uiso 1 1 calc R . . . .
C46 C 0.3667(2) 0.0500(2) 0.63908(19) 0.0278(8) Uani 1 1 d . . . . .
C47 C 0.4600(3) 0.0604(2) 0.6906(2) 0.0312(8) Uani 1 1 d . . . . .
H47A H 0.4501 0.0420 0.7374 0.037 Uiso 1 1 calc R . . . .
H47B H 0.5074 0.0228 0.6747 0.037 Uiso 1 1 calc R . . . .
C48 C 0.4972(3) 0.1510(2) 0.6967(2) 0.0338(8) Uani 1 1 d . . . . .
H48A H 0.4802 0.1785 0.6512 0.041 Uiso 1 1 calc R . . . .
H48B H 0.5662 0.1498 0.7075 0.041 Uiso 1 1 calc R . . . .
C49 C 0.4589(3) 0.2047(3) 0.7540(2) 0.0377(9) Uani 1 1 d . . . . .
C50 C 0.5088(4) 0.1809(3) 0.8269(2) 0.0511(12) Uani 1 1 d . . . . .
H50A H 0.4986 0.1204 0.8342 0.077 Uiso 1 1 calc GR . . . .
H50B H 0.4837 0.2148 0.8627 0.077 Uiso 1 1 calc GR . . . .
H50C H 0.5758 0.1922 0.8303 0.077 Uiso 1 1 calc GR . . . .
C51 C 0.4801(3) 0.2993(3) 0.7398(2) 0.0412(10) Uani 1 1 d . . . . .
C52 C 0.3908(3) 0.3405(3) 0.7102(2) 0.0416(10) Uani 1 1 d . . . . .
C53 C 0.3867(4) 0.4254(3) 0.6774(3) 0.0639(15) Uani 1 1 d . . . . .
H53A H 0.4095 0.4690 0.7130 0.096 Uiso 1 1 calc GR . . . .
H53B H 0.3220 0.4377 0.6574 0.096 Uiso 1 1 calc GR . . . .
H53C H 0.4258 0.4253 0.6405 0.096 Uiso 1 1 calc GR . . . .
C54 C 0.3228(3) 0.2857(3) 0.7165(2) 0.0371(9) Uani 1 1 d . . . . .
C55 C 0.3527(3) 0.2035(3) 0.7484(2) 0.0350(9) Uani 1 1 d . . . . .
H55 H 0.3354 0.2017 0.7963 0.042 Uiso 1 1 calc R . . . .
C56 C 0.2246(3) 0.2784(3) 0.6844(2) 0.0393(9) Uani 1 1 d . . . . .
C57 C 0.2872(3) 0.1435(2) 0.69872(19) 0.0311(8) Uani 1 1 d . . . . .
C58 C 0.2609(3) 0.0551(3) 0.7225(2) 0.0339(8) Uani 1 1 d . . . . .
H58 H 0.1915 0.0496 0.7170 0.041 Uiso 1 1 calc R . . . .
C59 C 0.2986(3) -0.0077(2) 0.67120(19) 0.0294(8) Uani 1 1 d . . . . .
H59 H 0.3354 -0.0526 0.6986 0.035 Uiso 1 1 calc R . . . .
C60 C 0.2209(3) -0.0500(2) 0.6206(2) 0.0325(8) Uani 1 1 d . . . . .
H60A H 0.1855 -0.0060 0.5923 0.039 Uiso 1 1 calc R . . . .
H60B H 0.1775 -0.0788 0.6473 0.039 Uiso 1 1 calc R . . . .
C61 C 0.2575(3) -0.1153(2) 0.5715(2) 0.0345(9) Uani 1 1 d . . . . .
H61A H 0.3182 -0.1369 0.5946 0.041 Uiso 1 1 calc R . . . .
H61B H 0.2134 -0.1639 0.5635 0.041 Uiso 1 1 calc R . . . .
C62 C 0.2700(3) -0.0793(2) 0.5012(2) 0.0301(8) Uani 1 1 d . . . . .
H62 H 0.2063 -0.0758 0.4730 0.036 Uiso 1 1 calc R . . . .
C63 C 0.3293(3) -0.1337(2) 0.4578(2) 0.0340(8) Uani 1 1 d . . . . .
C64 C 0.4074(3) -0.1845(3) 0.4976(2) 0.0430(10) Uani 1 1 d . . . . .
H64A H 0.4468 -0.1470 0.5310 0.065 Uiso 1 1 calc GR . . . .
H64B H 0.4450 -0.2099 0.4648 0.065 Uiso 1 1 calc GR . . . .
H64C H 0.3809 -0.2295 0.5227 0.065 Uiso 1 1 calc GR . . . .
C65 C 0.2701(3) -0.1918(3) 0.4043(2) 0.0386(9) Uani 1 1 d . . . . .
H65A H 0.3107 -0.2208 0.3747 0.046 Uiso 1 1 calc R . . . .
H65B H 0.2393 -0.2356 0.4287 0.046 Uiso 1 1 calc R . . . .
C66 C 0.2051(5) -0.2242(5) 0.2285(3) 0.091(2) Uani 1 1 d . . . . .
H66A H 0.2492 -0.2666 0.2498 0.137 Uiso 1 1 calc GR . . . .
H66B H 0.2398 -0.1765 0.2130 0.137 Uiso 1 1 calc GR . . . .
H66C H 0.1645 -0.2500 0.1883 0.137 Uiso 1 1 calc GR . . . .
C67 C 0.0667(5) -0.2749(4) 0.3217(5) 0.102(3) Uani 1 1 d . . . . .
H67A H 0.0363 -0.3072 0.2805 0.153 Uiso 1 1 calc GR . . . .
H67B H 0.0193 -0.2532 0.3483 0.153 Uiso 1 1 calc GR . . . .
H67C H 0.1094 -0.3120 0.3511 0.153 Uiso 1 1 calc GR . . . .
C68 C 0.0593(3) -0.0940(3) 0.2592(3) 0.0544(12) Uani 1 1 d . . . . .
C69 C -0.0199(4) -0.1260(5) 0.2034(3) 0.0769(18) Uani 1 1 d . . . . .
H69A H -0.0561 -0.0776 0.1834 0.115 Uiso 1 1 calc GR . . . .
H69B H -0.0607 -0.1640 0.2245 0.115 Uiso 1 1 calc GR . . . .
H69C H 0.0061 -0.1568 0.1665 0.115 Uiso 1 1 calc GR . . . .
C70 C 0.1194(5) -0.0290(4) 0.2282(3) 0.0735(16) Uani 1 1 d . . . . .
H70A H 0.1435 -0.0549 0.1882 0.110 Uiso 1 1 calc GR . . . .
H70B H 0.1718 -0.0109 0.2638 0.110 Uiso 1 1 calc GR . . . .
H70C H 0.0815 0.0204 0.2129 0.110 Uiso 1 1 calc GR . . . .
C71 C 0.0174(4) -0.0524(4) 0.3186(3) 0.0619(14) Uani 1 1 d . . . . .
H71A H -0.0216 -0.0046 0.3008 0.093 Uiso 1 1 calc GR . . . .
H71B H 0.0676 -0.0318 0.3548 0.093 Uiso 1 1 calc GR . . . .
H71C H -0.0209 -0.0940 0.3383 0.093 Uiso 1 1 calc GR . . . .
C72 C 0.1103(3) 0.1949(3) 0.4996(2) 0.0426(10) Uani 1 1 d . . . . .
H72A H 0.1257 0.2041 0.5508 0.051 Uiso 1 1 calc R . . . .
H72B H 0.0879 0.2495 0.4793 0.051 Uiso 1 1 calc R . . . .
C73 C 0.0304(3) 0.1298(4) 0.4849(3) 0.0578(13) Uani 1 1 d . . . . .
H73A H 0.0130 0.1211 0.4343 0.087 Uiso 1 1 calc GR . . . .
H73B H -0.0236 0.1509 0.5047 0.087 Uiso 1 1 calc GR . . . .
H73C H 0.0507 0.0759 0.5061 0.087 Uiso 1 1 calc GR . . . .
C74 C 0.1956(3) 0.1572(3) 0.3682(2) 0.0470(11) Uani 1 1 d . . . . .
H74A H 0.2552 0.1642 0.3501 0.056 Uiso 1 1 calc R . . . .
H74B H 0.1715 0.0994 0.3543 0.056 Uiso 1 1 calc R . . . .
C75 C 0.1259(4) 0.2218(5) 0.3332(3) 0.083(2) Uani 1 1 d . . . . .
H75A H 0.1150 0.2108 0.2827 0.124 Uiso 1 1 calc GR . . . .
H75B H 0.1513 0.2792 0.3432 0.124 Uiso 1 1 calc GR . . . .
H75C H 0.0669 0.2166 0.3515 0.124 Uiso 1 1 calc GR . . . .
C76 C 0.3154(3) 0.2441(3) 0.4945(3) 0.0470(11) Uani 1 1 d . . . . .
H76A H 0.3326 0.2415 0.5458 0.056 Uiso 1 1 calc R . . . .
H76B H 0.3709 0.2276 0.4735 0.056 Uiso 1 1 calc R . . . .
C77 C 0.2904(5) 0.3348(3) 0.4753(4) 0.0748(17) Uani 1 1 d . . . . .
H77A H 0.2725 0.3379 0.4246 0.112 Uiso 1 1 calc GR . . . .
H77B H 0.3444 0.3719 0.4906 0.112 Uiso 1 1 calc GR . . . .
H77C H 0.2381 0.3531 0.4984 0.112 Uiso 1 1 calc GR . . . .
C78 C 0.2579(4) -0.0237(4) 0.8226(3) 0.0608(14) Uani 1 1 d . . . . .
H78A H 0.2467 -0.0716 0.7883 0.073 Uiso 0.656(9) 1 calc R . P A 1
H78B H 0.1977 -0.0070 0.8367 0.073 Uiso 0.656(9) 1 calc R . P A 1
H78C H 0.1901 -0.0121 0.8170 0.073 Uiso 0.344(9) 1 calc R . P A 2
H78D H 0.2655 -0.0738 0.7923 0.073 Uiso 0.344(9) 1 calc R . P A 2
C79 C 0.3285(8) -0.0492(7) 0.8872(5) 0.046(3) Uani 0.656(9) 1 d D U P A 1
C80 C 0.4153(5) -0.0785(5) 0.8762(4) 0.052(2) Uani 0.656(9) 1 d D U P A 1
H80 H 0.4314 -0.0780 0.8305 0.063 Uiso 0.656(9) 1 calc R . P A 1
C81 C 0.4777(6) -0.1081(5) 0.9300(4) 0.061(2) Uani 0.656(9) 1 d D U P A 1
H81 H 0.5362 -0.1290 0.9210 0.073 Uiso 0.656(9) 1 calc R . P A 1
O1 O 0.8048(2) 0.35421(19) 1.13220(16) 0.0420(7) Uani 1 1 d . . . . .
O2 O 0.63202(19) 0.43228(18) 1.08498(15) 0.0369(6) Uani 1 1 d . . . . .
O3 O 0.6061(2) 0.57035(18) 1.08880(15) 0.0375(6) Uani 1 1 d . . . . .
O4 O 0.76514(17) 0.57274(16) 1.01062(14) 0.0301(6) Uani 1 1 d . . . . .
O5 O 0.70089(17) 0.63295(16) 0.87424(13) 0.0277(5) Uani 1 1 d . . . . .
O6 O 0.82572(18) 0.69278(17) 0.83644(14) 0.0350(6) Uani 1 1 d . . . . .
O7 O 0.8641(2) 0.8304(2) 0.85951(17) 0.0491(8) Uani 1 1 d . . . . .
O8 O 0.4842(3) 0.8359(2) 0.7407(3) 0.0822(14) Uani 1 1 d . . . . .
O9 O 0.7333(2) 0.54501(18) 0.71574(14) 0.0396(7) Uani 1 1 d . . . . .
O10 O 0.2020(2) -0.14470(18) 0.36219(16) 0.0450(7) Uani 1 1 d . . . . .
O11 O 0.37285(19) -0.07164(17) 0.41700(15) 0.0361(6) Uani 1 1 d . . . . .
O12 O 0.39050(19) 0.06797(17) 0.41133(14) 0.0343(6) Uani 1 1 d . . . . .
O13 O 0.24193(17) 0.07106(15) 0.49813(13) 0.0280(5) Uani 1 1 d . . . . .
O14 O 0.31887(17) 0.13077(16) 0.63498(13) 0.0274(5) Uani 1 1 d . . . . .
O15 O 0.20160(18) 0.19325(17) 0.68286(14) 0.0349(6) Uani 1 1 d . . . . .
O16 O 0.1681(2) 0.3307(2) 0.66260(18) 0.0501(8) Uani 1 1 d . . . . .
O17 O 0.5566(2) 0.3306(2) 0.7481(2) 0.0596(9) Uani 1 1 d . . . . .
O18 O 0.2997(2) 0.04601(19) 0.79363(14) 0.0420(7) Uani 1 1 d . . . . .
Si1 Si 0.87171(8) 0.31685(8) 1.20112(6) 0.0396(3) Uani 1 1 d . . . . .
Si2 Si 0.78696(8) 0.66705(7) 1.04800(6) 0.0353(3) Uani 1 1 d . . . . .
Si3 Si 0.13299(9) -0.18504(8) 0.29369(7) 0.0469(3) Uani 1 1 d . . . . .
Si4 Si 0.21941(7) 0.16534(7) 0.46516(6) 0.0309(3) Uani 1 1 d . . . . .
C83 C 0.3726(8) -0.0802(8) 1.0074(6) 0.059(4) Uani 0.656(9) 1 d D U P A 1
H83 H 0.3569 -0.0815 1.0532 0.071 Uiso 0.656(9) 1 calc R . P A 1
C82 C 0.4578(7) -0.1081(6) 0.9961(4) 0.059(2) Uani 0.656(9) 1 d D U P A 1
H82 H 0.5023 -0.1271 1.0336 0.071 Uiso 0.656(9) 1 calc R . P A 1
C84 C 0.3084(7) -0.0498(5) 0.9535(4) 0.063(3) Uani 0.656(9) 1 d D U P A 1
H84 H 0.2499 -0.0293 0.9628 0.076 Uiso 0.656(9) 1 calc R . P A 1
C79A C 0.2837(10) -0.0486(12) 0.8900(10) 0.038(4) Uani 0.344(9) 1 d D U P A 2
C80A C 0.3767(12) -0.0645(10) 0.9167(9) 0.058(5) Uani 0.344(9) 1 d D U P A 2
H80A H 0.4212 -0.0670 0.8856 0.070 Uiso 0.344(9) 1 calc R . P A 2
C84A C 0.2174(10) -0.0495(8) 0.9352(6) 0.044(4) Uani 0.344(9) 1 d D U P A 2
H84A H 0.1532 -0.0400 0.9187 0.053 Uiso 0.344(9) 1 calc R . P A 2
C83A C 0.2486(13) -0.0646(10) 1.0047(7) 0.071(5) Uani 0.344(9) 1 d D U P A 2
H83A H 0.2039 -0.0647 1.0357 0.085 Uiso 0.344(9) 1 calc R . P A 2
C81A C 0.406(2) -0.077(2) 0.9870(10) 0.081(9) Uani 0.344(9) 1 d D U P A 2
H81A H 0.4706 -0.0828 1.0043 0.098 Uiso 0.344(9) 1 calc R . P A 2
C82A C 0.3408(15) -0.0796(17) 1.0320(12) 0.078(7) Uani 0.344(9) 1 d D U P A 2
H82A H 0.3587 -0.0916 1.0799 0.094 Uiso 0.344(9) 1 calc R . P A 2

loop_
_atom_site_aniso_label
_atom_site_aniso_U_11
_atom_site_aniso_U_22
_atom_site_aniso_U_33
_atom_site_aniso_U_23
_atom_site_aniso_U_13
_atom_site_aniso_U_12
C1 0.0215(17) 0.034(2) 0.033(2) -0.0007(16) 0.0033(14) -0.0030(15)
C2 0.0205(17) 0.0267(18) 0.034(2) -0.0019(14) 0.0053(14) -0.0026(14)
C3 0.0205(17) 0.0277(18) 0.038(2) -0.0031(15) 0.0042(14) -0.0020(14)
C4 0.0274(18) 0.0269(18) 0.0312(19) -0.0042(14) 0.0015(15) -0.0010(14)
C5 0.0284(19) 0.037(2) 0.033(2) -0.0013(16) -0.0008(15) -0.0014(16)
C6 0.029(2) 0.042(2) 0.044(2) -0.0020(18) -0.0038(17) 0.0076(17)
C7 0.041(2) 0.035(2) 0.041(2) 0.0026(17) -0.0079(18) 0.0016(18)
C8 0.057(3) 0.059(3) 0.041(3) 0.009(2) -0.015(2) -0.007(2)
C9 0.050(3) 0.046(3) 0.065(3) 0.008(2) -0.007(2) 0.014(2)
C10 0.054(3) 0.032(2) 0.061(3) 0.002(2) -0.003(2) 0.000(2)
C11 0.069(4) 0.038(3) 0.134(6) -0.013(3) -0.008(4) 0.012(3)
C12 0.045(2) 0.034(2) 0.035(2) 0.0060(16) 0.0032(17) -0.0036(18)
C13 0.038(2) 0.036(2) 0.032(2) 0.0021(16) 0.0024(16) -0.0002(17)
C14 0.038(2) 0.041(2) 0.038(2) 0.0004(18) 0.0095(18) 0.0002(19)
C15 0.0249(18) 0.036(2) 0.0297(19) 0.0004(15) 0.0045(14) -0.0037(15)
C16 0.034(2) 0.037(2) 0.030(2) -0.0013(16) 0.0065(16) 0.0028(16)
C17 0.0299(19) 0.0298(19) 0.0307(19) -0.0048(15) 0.0020(15) -0.0001(15)
C18 0.032(2) 0.0304(19) 0.035(2) -0.0038(15) 0.0077(16) 0.0024(15)
C19 0.035(2) 0.030(2) 0.042(2) -0.0021(16) 0.0046(17) 0.0038(16)
C20 0.0284(19) 0.0242(18) 0.033(2) 0.0009(14) 0.0010(15) -0.0010(14)
C21 0.0268(19) 0.0286(19) 0.043(2) 0.0002(16) 0.0071(16) -0.0025(15)
C22 0.033(2) 0.041(2) 0.057(3) 0.002(2) 0.0023(19) -0.0114(18)
C23 0.043(2) 0.036(2) 0.044(2) 0.0077(18) 0.0048(19) -0.0057(18)
C24 0.043(3) 0.060(3) 0.068(3) 0.005(2) 0.013(2) 0.014(2)
C25 0.039(2) 0.064(3) 0.059(3) 0.007(2) 0.001(2) 0.003(2)
C26 0.051(3) 0.074(3) 0.049(3) 0.021(2) 0.020(2) 0.027(3)
C27 0.058(3) 0.096(5) 0.075(4) 0.041(3) 0.029(3) 0.019(3)
C28 0.087(5) 0.116(6) 0.049(3) 0.028(3) 0.018(3) 0.024(4)
C29 0.100(5) 0.089(5) 0.074(4) 0.021(3) 0.045(4) 0.044(4)
C30 0.057(3) 0.043(2) 0.040(2) -0.0085(19) 0.005(2) -0.008(2)
C31 0.114(6) 0.083(4) 0.042(3) -0.001(3) 0.001(3) 0.025(4)
C32 0.053(3) 0.045(3) 0.060(3) -0.003(2) 0.006(2) 0.005(2)
C33 0.089(4) 0.040(3) 0.095(5) -0.002(3) 0.010(4) 0.012(3)
C34 0.037(2) 0.054(3) 0.047(3) -0.006(2) 0.0062(19) -0.022(2)
C35 0.052(4) 0.093(5) 0.144(7) 0.007(5) 0.039(4) -0.005(3)
C36 0.062(3) 0.053(3) 0.041(3) -0.007(2) 0.012(2) 0.020(2)
C37 0.067(3) 0.032(2) 0.038(2) -0.0031(17) 0.012(2) 0.005(2)
C38 0.100(5) 0.068(4) 0.049(3) -0.007(3) 0.023(3) -0.002(3)
C39 0.130(7) 0.096(5) 0.044(3) -0.009(3) 0.022(4) -0.004(5)
C40 0.131(7) 0.055(4) 0.051(4) -0.010(3) -0.003(4) 0.005(4)
C41 0.076(5) 0.064(4) 0.122(7) -0.021(4) -0.026(4) 0.003(3)
C42 0.069(4) 0.067(4) 0.070(4) -0.011(3) 0.011(3) 0.007(3)
C43 0.0192(17) 0.033(2) 0.035(2) -0.0034(16) 0.0035(14) 0.0033(14)
C44 0.0217(17) 0.0262(18) 0.0318(19) 0.0021(14) 0.0045(14) 0.0035(14)
C45 0.0231(17) 0.0254(18) 0.0324(19) 0.0017(14) 0.0044(14) 0.0001(14)
C46 0.0257(18) 0.0268(18) 0.0309(19) 0.0021(14) 0.0037(14) 0.0001(14)
C47 0.0275(19) 0.035(2) 0.030(2) 0.0020(15) 0.0021(15) 0.0023(15)
C48 0.0277(19) 0.038(2) 0.034(2) -0.0008(16) -0.0016(15) 0.0011(16)
C49 0.034(2) 0.046(2) 0.030(2) -0.0008(17) -0.0036(16) -0.0005(18)
C50 0.051(3) 0.067(3) 0.030(2) -0.005(2) -0.0084(19) 0.009(2)
C51 0.037(2) 0.041(2) 0.043(2) -0.0093(18) -0.0013(18) -0.0012(18)
C52 0.040(2) 0.038(2) 0.046(2) -0.0085(18) 0.0026(18) -0.0023(18)
C53 0.056(3) 0.037(3) 0.096(4) 0.004(3) 0.001(3) 0.003(2)
C54 0.038(2) 0.039(2) 0.034(2) -0.0089(17) 0.0057(17) 0.0073(18)
C55 0.036(2) 0.039(2) 0.030(2) -0.0044(16) 0.0035(16) 0.0009(17)
C56 0.044(2) 0.036(2) 0.038(2) -0.0078(17) 0.0077(18) 0.0033(19)
C57 0.0248(18) 0.040(2) 0.0289(19) 0.0005(15) 0.0047(14) 0.0045(16)
C58 0.0289(19) 0.041(2) 0.032(2) 0.0008(16) 0.0075(15) 0.0003(16)
C59 0.0283(18) 0.0317(19) 0.0293(19) 0.0040(15) 0.0071(15) 0.0003(15)
C60 0.0280(19) 0.037(2) 0.034(2) 0.0064(16) 0.0075(15) -0.0055(16)
C61 0.035(2) 0.0287(19) 0.040(2) 0.0035(16) 0.0060(17) -0.0055(16)
C62 0.0270(18) 0.0273(19) 0.035(2) -0.0011(15) 0.0031(15) -0.0011(15)
C63 0.031(2) 0.0268(19) 0.046(2) 0.0019(16) 0.0094(17) -0.0022(15)
C64 0.038(2) 0.035(2) 0.057(3) -0.0003(19) 0.007(2) 0.0067(18)
C65 0.038(2) 0.029(2) 0.048(2) -0.0044(17) 0.0052(18) 0.0007(17)
C66 0.089(5) 0.114(6) 0.062(4) -0.037(4) -0.008(3) 0.028(4)
C67 0.058(4) 0.058(4) 0.184(9) 0.015(4) -0.001(5) -0.018(3)
C68 0.042(3) 0.063(3) 0.054(3) -0.012(2) -0.002(2) 0.000(2)
C69 0.054(3) 0.096(5) 0.072(4) -0.017(3) -0.016(3) 0.008(3)
C70 0.076(4) 0.074(4) 0.070(4) 0.002(3) 0.011(3) -0.011(3)
C71 0.045(3) 0.070(4) 0.069(3) -0.011(3) 0.005(2) 0.011(2)
C72 0.031(2) 0.050(3) 0.046(2) 0.0026(19) 0.0057(18) 0.0126(18)
C73 0.031(2) 0.082(4) 0.063(3) 0.006(3) 0.014(2) -0.001(2)
C74 0.047(3) 0.060(3) 0.033(2) 0.008(2) 0.0034(19) 0.006(2)
C75 0.052(3) 0.155(7) 0.044(3) 0.039(3) 0.005(2) 0.040(4)
C76 0.045(3) 0.037(2) 0.058(3) 0.005(2) 0.004(2) -0.0043(19)
C77 0.070(4) 0.041(3) 0.110(5) 0.001(3) 0.004(3) -0.005(3)
C78 0.058(3) 0.073(4) 0.056(3) 0.025(3) 0.019(2) 0.000(3)
C79 0.070(8) 0.036(4) 0.033(5) 0.004(3) 0.006(6) -0.006(6)
C80 0.062(5) 0.057(5) 0.038(4) 0.008(3) 0.008(4) 0.004(4)
C81 0.063(5) 0.057(5) 0.062(5) 0.015(4) 0.002(4) -0.005(4)
O1 0.0362(16) 0.0425(16) 0.0463(17) 0.0127(13) 0.0020(13) -0.0040(13)
O2 0.0342(15) 0.0380(15) 0.0401(16) 0.0037(12) 0.0105(12) -0.0041(12)
O3 0.0346(15) 0.0396(16) 0.0408(16) -0.0022(12) 0.0141(12) 0.0008(12)
O4 0.0234(13) 0.0287(13) 0.0382(15) -0.0036(11) 0.0055(10) -0.0040(10)
O5 0.0250(12) 0.0294(13) 0.0292(13) -0.0035(10) 0.0060(10) -0.0011(10)
O6 0.0274(14) 0.0388(15) 0.0389(15) 0.0002(12) 0.0061(11) -0.0068(11)
O7 0.0458(18) 0.0412(17) 0.059(2) -0.0014(14) 0.0047(15) -0.0138(14)
O8 0.053(2) 0.048(2) 0.132(4) 0.006(2) -0.025(2) 0.0123(18)
O9 0.0507(18) 0.0371(15) 0.0311(15) -0.0031(11) 0.0071(12) 0.0089(13)
O10 0.0471(18) 0.0367(16) 0.0469(18) -0.0073(13) -0.0051(14) 0.0014(13)
O11 0.0360(15) 0.0310(14) 0.0430(16) -0.0051(12) 0.0122(12) 0.0008(11)
O12 0.0317(14) 0.0351(15) 0.0384(15) 0.0020(12) 0.0123(11) -0.0001(11)
O13 0.0222(12) 0.0279(13) 0.0350(14) 0.0035(10) 0.0073(10) 0.0039(10)
O14 0.0245(12) 0.0303(13) 0.0275(13) 0.0021(10) 0.0045(10) 0.0036(10)
O15 0.0241(13) 0.0406(15) 0.0408(15) -0.0019(12) 0.0082(11) 0.0040(11)
O16 0.0368(17) 0.0463(18) 0.066(2) -0.0005(15) 0.0030(15) 0.0116(14)
O17 0.0370(18) 0.049(2) 0.087(3) -0.0068(17) -0.0064(17) -0.0100(15)
O18 0.0534(18) 0.0476(17) 0.0268(14) 0.0051(12) 0.0109(13) 0.0002(14)
Si1 0.0294(6) 0.0469(7) 0.0437(7) 0.0109(5) 0.0079(5) 0.0089(5)
Si2 0.0341(6) 0.0341(6) 0.0368(6) -0.0066(4) 0.0038(5) -0.0057(5)
Si3 0.0339(6) 0.0446(7) 0.0587(8) -0.0149(6) -0.0016(5) -0.0067(5)
Si4 0.0278(5) 0.0297(5) 0.0346(6) 0.0045(4) 0.0024(4) 0.0017(4)
C83 0.116(11) 0.037(5) 0.023(5) 0.005(5) 0.005(5) -0.013(7)
C82 0.078(6) 0.043(5) 0.053(5) 0.008(4) -0.007(4) -0.012(4)
C84 0.101(8) 0.047(4) 0.046(5) 0.000(3) 0.024(5) -0.011(4)
C79A 0.051(10) 0.020(6) 0.043(9) -0.003(5) 0.005(8) -0.004(8)
C80A 0.075(12) 0.034(8) 0.069(12) -0.001(8) 0.023(11) -0.018(8)
C84A 0.062(9) 0.033(6) 0.038(7) 0.007(5) 0.013(6) -0.002(6)
C83A 0.120(14) 0.058(9) 0.046(9) 0.004(7) 0.048(9) -0.003(9)
C81A 0.086(16) 0.042(10) 0.10(2) 0.025(14) -0.036(14) -0.003(13)
C82A 0.15(2) 0.044(9) 0.036(12) 0.017(10) -0.011(12) -0.003(13)

loop_
_atom_type_symbol
_atom_type_description
_atom_type_scat_dispersion_real
_atom_type_scat_dispersion_imag
_atom_type_scat_source
C C 0.0033 0.0016 'International Tables Vol C Tables 4.2.6.8 and 6.1.1.4'
H H 0.0000 0.0000 'International Tables Vol C Tables 4.2.6.8 and 6.1.1.4'
O O 0.0106 0.0060 'International Tables Vol C Tables 4.2.6.8 and 6.1.1.4'
Si Si 0.0817 0.0704 'International Tables Vol C Tables 4.2.6.8 and 6.1.1.4'

loop_
_geom_angle_atom_site_label_1
_geom_angle_atom_site_label_2
_geom_angle_atom_site_label_3
_geom_angle
O2 C1 C2 111.3(3)
O3 C1 C2 127.1(4)
O3 C1 O2 121.6(4)
C1 C2 C3 106.8(3)
C20 C2 C1 102.6(3)
C20 C2 C3 115.8(3)
O4 C2 C1 110.7(3)
O4 C2 C3 111.5(3)
O4 C2 C20 109.1(3)
C2 C3 H3A 106.9
C2 C3 H3B 106.9
H3A C3 H3B 106.7
C4 C3 C2 121.6(3)
C4 C3 H3A 106.9
C4 C3 H3B 106.9
C3 C4 C5 108.3(3)
C3 C4 C17 120.1(3)
C17 C4 C5 109.6(3)
O5 C4 C3 107.1(3)
O5 C4 C5 109.0(3)
O5 C4 C17 102.3(3)
C4 C5 H5A 108.8
C4 C5 H5B 108.8
H5A C5 H5B 107.7
C6 C5 C4 113.6(3)
C6 C5 H5A 108.8
C6 C5 H5B 108.8
C5 C6 H6A 108.9
C5 C6 H6B 108.9
C5 C6 C7 113.4(3)
H6A C6 H6B 107.7
C7 C6 H6A 108.9
C7 C6 H6B 108.9
C8 C7 C6 111.0(4)
C8 C7 C9 109.6(4)
C8 C7 C13 112.8(4)
C9 C7 C6 108.3(4)
C9 C7 C13 101.3(3)
C13 C7 C6 113.2(3)
C7 C8 H8A 109.5
C7 C8 H8B 109.5
C7 C8 H8C 109.5
H8A C8 H8B 109.5
H8A C8 H8C 109.5
H8B C8 H8C 109.5
C10 C9 C7 110.4(4)
O8 C9 C7 124.0(5)
O8 C9 C10 125.5(5)
C9 C10 C11 124.5(5)
C12 C10 C9 106.2(4)
C12 C10 C11 129.3(5)
C10 C11 H11A 109.5
C10 C11 H11B 109.5
C10 C11 H11C 109.5
H11A C11 H11B 109.5
H11A C11 H11C 109.5
H11B C11 H11C 109.5
C10 C12 C13 115.1(4)
C10 C12 C14 135.4(4)
C14 C12 C13 108.4(4)
C7 C13 H13 109.0
C12 C13 C7 104.4(3)
C12 C13 H13 109.0
C12 C13 C15 99.4(3)
C15 C13 C7 124.8(4)
C15 C13 H13 109.0
O6 C14 C12 106.3(3)
O7 C14 C12 131.9(4)
O7 C14 O6 121.8(4)
C13 C15 C16 118.5(3)
O5 C15 C13 113.3(3)
O5 C15 C16 106.1(3)
O5 C15 O6 104.9(3)
O6 C15 C13 103.4(3)
O6 C15 C16 109.9(3)
C15 C16 H16 109.4
C15 C16 C17 104.7(3)
C17 C16 H16 109.4
O9 C16 C15 109.7(3)
O9 C16 H16 109.4
O9 C16 C17 114.1(3)
C4 C17 H17 108.8
C16 C17 C4 102.1(3)
C16 C17 H17 108.8
C18 C17 C4 117.7(3)
C18 C17 C16 110.3(3)
C18 C17 H17 108.8
C17 C18 H18A 109.1
C17 C18 H18B 109.1
C17 C18 C19 112.3(3)
H18A C18 H18B 107.9
C19 C18 H18A 109.1
C19 C18 H18B 109.1
C18 C19 H19A 109.2
C18 C19 H19B 109.2
H19A C19 H19B 107.9
C20 C19 C18 111.9(3)
C20 C19 H19A 109.2
C20 C19 H19B 109.2
C2 C20 C19 117.1(3)
C2 C20 H20 106.3
C2 C20 C21 105.3(3)
C19 C20 H20 106.3
C19 C20 C21 114.6(3)
C21 C20 H20 106.3
C22 C21 C20 116.6(3)
C23 C21 C20 112.6(3)
C23 C21 C22 109.2(3)
O2 C21 C20 104.0(3)
O2 C21 C22 106.9(3)
O2 C21 C23 106.7(3)
C21 C22 H22A 109.5
C21 C22 H22B 109.5
C21 C22 H22C 109.5
H22A C22 H22B 109.5
H22A C22 H22C 109.5
H22B C22 H22C 109.5
C21 C23 H23A 109.3
C21 C23 H23B 109.3
H23A C23 H23B 107.9
O1 C23 C21 111.8(3)
O1 C23 H23A 109.3
O1 C23 H23B 109.3
H24A C24 H24B 109.5
H24A C24 H24C 109.5
H24B C24 H24C 109.5
Si1 C24 H24A 109.5
Si1 C24 H24B 109.5
Si1 C24 H24C 109.5
H25A C25 H25B 109.5
H25A C25 H25C 109.5
H25B C25 H25C 109.5
Si1 C25 H25A 109.5
Si1 C25 H25B 109.5
Si1 C25 H25C 109.5
C27 C26 C28 108.5(5)
C27 C26 C29 109.7(5)
C27 C26 Si1 112.3(4)
C28 C26 Si1 108.5(4)
C29 C26 C28 109.5(5)
C29 C26 Si1 108.4(4)
C26 C27 H27A 109.5
C26 C27 H27B 109.5
C26 C27 H27C 109.5
H27A C27 H27B 109.5
H27A C27 H27C 109.5
H27B C27 H27C 109.5
C26 C28 H28A 109.5
C26 C28 H28B 109.5
C26 C28 H28C 109.5
H28A C28 H28B 109.5
H28A C28 H28C 109.5
H28B C28 H28C 109.5
C26 C29 H29A 109.5
C26 C29 H29B 109.5
C26 C29 H29C 109.5
H29A C29 H29B 109.5
H29A C29 H29C 109.5
H29B C29 H29C 109.5
H30A C30 H30B 107.6
C31 C30 H30A 108.7
C31 C30 H30B 108.7
C31 C30 Si2 114.1(4)
Si2 C30 H30A 108.7
Si2 C30 H30B 108.7
C30 C31 H31A 109.5
C30 C31 H31B 109.5
C30 C31 H31C 109.5
H31A C31 H31B 109.5
H31A C31 H31C 109.5
H31B C31 H31C 109.5
H32A C32 H32B 107.6
C33 C32 H32A 108.7
C33 C32 H32B 108.7
C33 C32 Si2 114.3(4)
Si2 C32 H32A 108.7
Si2 C32 H32B 108.7
C32 C33 H33A 109.5
C32 C33 H33B 109.5
C32 C33 H33C 109.5
H33A C33 H33B 109.5
H33A C33 H33C 109.5
H33B C33 H33C 109.5
H34A C34 H34B 107.1
C35 C34 H34A 107.7
C35 C34 H34B 107.7
C35 C34 Si2 118.5(4)
Si2 C34 H34A 107.7
Si2 C34 H34B 107.7
C34 C35 H35A 109.5
C34 C35 H35B 109.5
C34 C35 H35C 109.5
H35A C35 H35B 109.5
H35A C35 H35C 109.5
H35B C35 H35C 109.5
H36A C36 H36B 108.1
C37 C36 H36A 109.6
C37 C36 H36B 109.6
O9 C36 H36A 109.6
O9 C36 H36B 109.6
O9 C36 C37 110.4(4)
C38 C37 C36 121.4(5)
C42 C37 C36 120.8(5)
C42 C37 C38 117.8(5)
C37 C38 H38 118.8
C39 C38 C37 122.5(7)
C39 C38 H38 118.8
C38 C39 H39 120.2
C40 C39 C38 119.7(7)
C40 C39 H39 120.2
C39 C40 H40 119.9
C41 C40 C39 120.2(6)
C41 C40 H40 119.9
C40 C41 H41 120.0
C40 C41 C42 120.1(7)
C42 C41 H41 120.0
C37 C42 C41 119.7(6)
C37 C42 H42 120.2
C41 C42 H42 120.2
O11 C43 C44 111.5(3)
O12 C43 C44 126.2(3)
O12 C43 O11 122.3(3)
C43 C44 C45 106.0(3)
C43 C44 C62 101.3(3)
C45 C44 C62 115.4(3)
O13 C44 C43 111.7(3)
O13 C44 C45 112.2(3)
O13 C44 C62 109.6(3)
C44 C45 H45A 107.0
C44 C45 H45B 107.0
H45A C45 H45B 106.7
C46 C45 C44 121.5(3)
C46 C45 H45A 107.0
C46 C45 H45B 107.0
C45 C46 C47 108.3(3)
C45 C46 C59 120.5(3)
C59 C46 C47 109.7(3)
O14 C46 C45 106.6(3)
O14 C46 C47 108.6(3)
O14 C46 C59 102.5(3)
C46 C47 H47A 108.9
C46 C47 H47B 108.9
H47A C47 H47B 107.8
C48 C47 C46 113.2(3)
C48 C47 H47A 108.9
C48 C47 H47B 108.9
C47 C48 H48A 109.0
C47 C48 H48B 109.0
C47 C48 C49 112.9(3)
H48A C48 H48B 107.8
C49 C48 H48A 109.0
C49 C48 H48B 109.0
C48 C49 C51 106.2(3)
C50 C49 C48 110.2(3)
C50 C49 C51 110.0(3)
C55 C49 C48 114.5(3)
C55 C49 C50 112.9(4)
C55 C49 C51 102.6(3)
C49 C50 H50A 109.5
C49 C50 H50B 109.5
C49 C50 H50C 109.5
H50A C50 H50B 109.5
H50A C50 H50C 109.5
H50B C50 H50C 109.5
C52 C51 C49 108.3(3)
O17 C51 C49 124.6(4)
O17 C51 C52 127.0(4)
C51 C52 C53 123.0(4)
C54 C52 C51 106.6(4)
C54 C52 C53 130.2(4)
C52 C53 H53A 109.5
C52 C53 H53B 109.5
C52 C53 H53C 109.5
H53A C53 H53B 109.5
H53A C53 H53C 109.5
H53B C53 H53C 109.5
C52 C54 C55 116.0(4)
C52 C54 C56 133.4(4)
C56 C54 C55 108.8(4)
C49 C55 H55 109.3
C49 C55 C57 124.4(3)
C54 C55 C49 104.5(3)
C54 C55 H55 109.3
C54 C55 C57 98.8(3)
C57 C55 H55 109.3
O15 C56 C54 106.7(3)
O16 C56 C54 132.1(4)
O16 C56 O15 121.2(4)
C58 C57 C55 120.7(3)
O14 C57 C55 111.7(3)
O14 C57 C58 106.4(3)
O14 C57 O15 105.4(3)
O15 C57 C55 103.1(3)
O15 C57 C58 108.5(3)
C57 C58 H58 109.4
C57 C58 C59 104.4(3)
C59 C58 H58 109.4
O18 C58 C57 109.1(3)
O18 C58 H58 109.4
O18 C58 C59 114.8(3)
C46 C59 H59 108.8
C58 C59 C46 101.4(3)
C58 C59 H59 108.8
C60 C59 C46 116.5(3)
C60 C59 C58 112.2(3)
C60 C59 H59 108.8
C59 C60 H60A 109.1
C59 C60 H60B 109.1
C59 C60 C61 112.6(3)
H60A C60 H60B 107.8
C61 C60 H60A 109.1
C61 C60 H60B 109.1
C60 C61 H61A 108.9
C60 C61 H61B 108.9
H61A C61 H61B 107.7
C62 C61 C60 113.4(3)
C62 C61 H61A 108.9
C62 C61 H61B 108.9
C44 C62 H62 106.7
C61 C62 C44 115.6(3)
C61 C62 H62 106.7
C61 C62 C63 115.3(3)
C63 C62 C44 105.2(3)
C63 C62 H62 106.7
C64 C63 C62 117.2(4)
C64 C63 C65 109.2(3)
C65 C63 C62 112.7(3)
O11 C63 C62 104.3(3)
O11 C63 C64 107.0(3)
O11 C63 C65 105.7(3)
C63 C64 H64A 109.5
C63 C64 H64B 109.5
C63 C64 H64C 109.5
H64A C64 H64B 109.5
H64A C64 H64C 109.5
H64B C64 H64C 109.5
C63 C65 H65A 109.6
C63 C65 H65B 109.6
H65A C65 H65B 108.1
O10 C65 C63 110.5(3)
O10 C65 H65A 109.6
O10 C65 H65B 109.6
H66A C66 H66B 109.5
H66A C66 H66C 109.5
H66B C66 H66C 109.5
Si3 C66 H66A 109.5
Si3 C66 H66B 109.5
Si3 C66 H66C 109.5
H67A C67 H67B 109.5
H67A C67 H67C 109.5
H67B C67 H67C 109.5
Si3 C67 H67A 109.5
Si3 C67 H67B 109.5
Si3 C67 H67C 109.5
C69 C68 C70 110.1(5)
C69 C68 Si3 109.8(4)
C70 C68 Si3 109.7(4)
C71 C68 C69 108.7(4)
C71 C68 C70 109.6(5)
C71 C68 Si3 109.0(4)
C68 C69 H69A 109.5
C68 C69 H69B 109.5
C68 C69 H69C 109.5
H69A C69 H69B 109.5
H69A C69 H69C 109.5
H69B C69 H69C 109.5
C68 C70 H70A 109.5
C68 C70 H70B 109.5
C68 C70 H70C 109.5
H70A C70 H70B 109.5
H70A C70 H70C 109.5
H70B C70 H70C 109.5
C68 C71 H71A 109.5
C68 C71 H71B 109.5
C68 C71 H71C 109.5
H71A C71 H71B 109.5
H71A C71 H71C 109.5
H71B C71 H71C 109.5
H72A C72 H72B 107.5
C73 C72 H72A 108.4
C73 C72 H72B 108.4
C73 C72 Si4 115.5(3)
Si4 C72 H72A 108.4
Si4 C72 H72B 108.4
C72 C73 H73A 109.5
C72 C73 H73B 109.5
C72 C73 H73C 109.5
H73A C73 H73B 109.5
H73A C73 H73C 109.5
H73B C73 H73C 109.5
H74A C74 H74B 107.5
C75 C74 H74A 108.5
C75 C74 H74B 108.5
C75 C74 Si4 115.1(4)
Si4 C74 H74A 108.5
Si4 C74 H74B 108.5
C74 C75 H75A 109.5
C74 C75 H75B 109.5
C74 C75 H75C 109.5
H75A C75 H75B 109.5
H75A C75 H75C 109.5
H75B C75 H75C 109.5
H76A C76 H76B 107.7
C77 C76 H76A 108.8
C77 C76 H76B 108.8
C77 C76 Si4 114.0(4)
Si4 C76 H76A 108.8
Si4 C76 H76B 108.8
C76 C77 H77A 109.5
C76 C77 H77B 109.5
C76 C77 H77C 109.5
H77A C77 H77B 109.5
H77A C77 H77C 109.5
H77B C77 H77C 109.5
H78A C78 H78B 108.7
H78C C78 H78D 106.5
C79 C78 H78A 110.6
C79 C78 H78B 110.6
O18 C78 H78A 110.6
O18 C78 H78B 110.6
O18 C78 H78C 106.5
O18 C78 H78D 106.5
O18 C78 C79 105.7(6)
C79A C78 H78C 106.5
C79A C78 H78D 106.5
C79A C78 O18 123.3(8)
C80 C79 C78 118.0(7)
C84 C79 C78 123.9(9)
C84 C79 C80 117.9(10)
C79 C80 H80 119.6
C81 C80 C79 120.9(9)
C81 C80 H80 119.6
C80 C81 H81 119.4
C82 C81 C80 121.1(9)
C82 C81 H81 119.4
C23 O1 Si1 126.3(3)
C1 O2 C21 111.7(3)
C2 O4 Si2 138.6(2)
C15 O5 C4 107.0(3)
C14 O6 C15 110.1(3)
C16 O9 C36 111.7(3)
C65 O10 Si3 123.7(3)
C43 O11 C63 112.0(3)
C44 O13 Si4 139.1(2)
C57 O14 C46 106.3(3)
C56 O15 C57 109.2(3)
C58 O18 C78 110.8(4)
C24 Si1 C26 111.1(2)
C25 Si1 C24 110.1(2)
C25 Si1 C26 111.5(3)
O1 Si1 C24 109.4(2)
O1 Si1 C25 105.3(2)
O1 Si1 C26 109.25(19)
C30 Si2 C32 108.9(2)
C30 Si2 C34 109.8(2)
C34 Si2 C32 110.4(2)
O4 Si2 C30 111.43(18)
O4 Si2 C32 113.01(19)
O4 Si2 C34 103.18(18)
C66 Si3 C68 110.8(3)
C67 Si3 C66 109.2(4)
C67 Si3 C68 114.3(3)
O10 Si3 C66 109.1(2)
O10 Si3 C67 108.8(3)
O10 Si3 C68 104.35(19)
C72 Si4 C76 111.3(2)
C74 Si4 C72 109.7(2)
C74 Si4 C76 110.4(2)
O13 Si4 C72 102.21(18)
O13 Si4 C74 110.33(19)
O13 Si4 C76 112.59(18)
C82 C83 H83 119.4
C82 C83 C84 121.2(11)
C84 C83 H83 119.4
C81 C82 C83 118.5(10)
C81 C82 H82 120.8
C83 C82 H82 120.8
C79 C84 C83 120.4(10)
C79 C84 H84 119.8
C83 C84 H84 119.8
C78 C79A C80A 121.2(12)
C78 C79A C84A 119.5(12)
C80A C79A C84A 118.9(15)
C79A C80A H80A 119.0
C81A C80A C79A 122.0(19)
C81A C80A H80A 119.0
C79A C84A H84A 121.2
C83A C84A C79A 117.6(14)
C83A C84A H84A 121.2
C84A C83A H83A 118.0
C84A C83A C82A 124.1(16)
C82A C83A H83A 118.0
C80A C81A H81A 120.3
C80A C81A C82A 119(2)
C82A C81A H81A 120.3
C83A C82A C81A 118(2)
C83A C82A H82A 121.1
C81A C82A H82A 121.1

loop_
_geom_bond_atom_site_label_1
_geom_bond_atom_site_label_2
_geom_bond_distance
C1 C2 1.533(5)
C1 O2 1.339(5)
C1 O3 1.192(5)
C2 C3 1.545(5)
C2 C20 1.527(5)
C2 O4 1.417(4)
C3 H3A 0.9900
C3 H3B 0.9900
C3 C4 1.524(5)
C4 C5 1.549(5)
C4 C17 1.548(5)
C4 O5 1.455(4)
C5 H5A 0.9900
C5 H5B 0.9900
C5 C6 1.535(6)
C6 H6A 0.9900
C6 H6B 0.9900
C6 C7 1.545(6)
C7 C8 1.526(6)
C7 C9 1.543(6)
C7 C13 1.543(6)
C8 H8A 0.9800
C8 H8B 0.9800
C8 H8C 0.9800
C9 C10 1.479(7)
C9 O8 1.213(6)
C10 C11 1.486(7)
C10 C12 1.337(6)
C11 H11A 0.9800
C11 H11B 0.9800
C11 H11C 0.9800
C12 C13 1.498(6)
C12 C14 1.470(6)
C13 H13 1.0000
C13 C15 1.528(5)
C14 O6 1.375(5)
C14 O7 1.203(5)
C15 C16 1.540(5)
C15 O5 1.397(4)
C15 O6 1.461(4)
C16 H16 1.0000
C16 C17 1.543(6)
C16 O9 1.418(5)
C17 H17 1.0000
C17 C18 1.527(5)
C18 H18A 0.9900
C18 H18B 0.9900
C18 C19 1.535(6)
C19 H19A 0.9900
C19 H19B 0.9900
C19 C20 1.528(5)
C20 H20 1.0000
C20 C21 1.544(5)
C21 C22 1.522(6)
C21 C23 1.504(6)
C21 O2 1.475(5)
C22 H22A 0.9800
C22 H22B 0.9800
C22 H22C 0.9800
C23 H23A 0.9900
C23 H23B 0.9900
C23 O1 1.406(5)
C24 H24A 0.9800
C24 H24B 0.9800
C24 H24C 0.9800
C24 Si1 1.852(5)
C25 H25A 0.9800
C25 H25B 0.9800
C25 H25C 0.9800
C25 Si1 1.832(5)
C26 C27 1.510(9)
C26 C28 1.574(8)
C26 C29 1.539(8)
C26 Si1 1.890(5)
C27 H27A 0.9800
C27 H27B 0.9800
C27 H27C 0.9800
C28 H28A 0.9800
C28 H28B 0.9800
C28 H28C 0.9800
C29 H29A 0.9800
C29 H29B 0.9800
C29 H29C 0.9800
C30 H30A 0.9900
C30 H30B 0.9900
C30 C31 1.505(8)
C30 Si2 1.861(5)
C31 H31A 0.9800
C31 H31B 0.9800
C31 H31C 0.9800
C32 H32A 0.9900
C32 H32B 0.9900
C32 C33 1.497(7)
C32 Si2 1.876(5)
C33 H33A 0.9800
C33 H33B 0.9800
C33 H33C 0.9800
C34 H34A 0.9900
C34 H34B 0.9900
C34 C35 1.506(8)
C34 Si2 1.866(4)
C35 H35A 0.9800
C35 H35B 0.9800
C35 H35C 0.9800
C36 H36A 0.9900
C36 H36B 0.9900
C36 C37 1.487(7)
C36 O9 1.421(5)
C37 C38 1.369(7)
C37 C42 1.344(8)
C38 H38 0.9500
C38 C39 1.356(9)
C39 H39 0.9500
C39 C40 1.342(11)
C40 H40 0.9500
C40 C41 1.337(11)
C41 H41 0.9500
C41 C42 1.422(10)
C42 H42 0.9500
C43 C44 1.537(5)
C43 O11 1.330(5)
C43 O12 1.205(5)
C44 C45 1.540(5)
C44 C62 1.542(5)
C44 O13 1.400(4)
C45 H45A 0.9900
C45 H45B 0.9900
C45 C46 1.526(5)
C46 C47 1.559(5)
C46 C59 1.550(5)
C46 O14 1.450(4)
C47 H47A 0.9900
C47 H47B 0.9900
C47 C48 1.519(6)
C48 H48A 0.9900
C48 H48B 0.9900
C48 C49 1.554(6)
C49 C50 1.541(6)
C49 C51 1.561(6)
C49 C55 1.527(6)
C50 H50A 0.9800
C50 H50B 0.9800
C50 H50C 0.9800
C51 C52 1.490(6)
C51 O17 1.199(5)
C52 C53 1.493(7)
C52 C54 1.330(6)
C53 H53A 0.9800
C53 H53B 0.9800
C53 H53C 0.9800
C54 C55 1.485(6)
C54 C56 1.466(6)
C55 H55 1.0000
C55 C57 1.547(5)
C56 O15 1.380(5)
C56 O16 1.202(5)
C57 C58 1.542(6)
C57 O14 1.395(4)
C57 O15 1.466(4)
C58 H58 1.0000
C58 C59 1.547(5)
C58 O18 1.418(5)
C59 H59 1.0000
C59 C60 1.516(5)
C60 H60A 0.9900
C60 H60B 0.9900
C60 C61 1.535(6)
C61 H61A 0.9900
C61 H61B 0.9900
C61 C62 1.527(6)
C62 H62 1.0000
C62 C63 1.541(5)
C63 C64 1.511(6)
C63 C65 1.524(6)
C63 O11 1.474(5)
C64 H64A 0.9800
C64 H64B 0.9800
C64 H64C 0.9800
C65 H65A 0.9900
C65 H65B 0.9900
C65 O10 1.407(5)
C66 H66A 0.9800
C66 H66B 0.9800
C66 H66C 0.9800
C66 Si3 1.858(7)
C67 H67A 0.9800
C67 H67B 0.9800
C67 H67C 0.9800
C67 Si3 1.847(7)
C68 C69 1.526(7)
C68 C70 1.536(8)
C68 C71 1.519(7)
C68 Si3 1.867(6)
C69 H69A 0.9800
C69 H69B 0.9800
C69 H69C 0.9800
C70 H70A 0.9800
C70 H70B 0.9800
C70 H70C 0.9800
C71 H71A 0.9800
C71 H71B 0.9800
C71 H71C 0.9800
C72 H72A 0.9900
C72 H72B 0.9900
C72 C73 1.533(7)
C72 Si4 1.868(4)
C73 H73A 0.9800
C73 H73B 0.9800
C73 H73C 0.9800
C74 H74A 0.9900
C74 H74B 0.9900
C74 C75 1.531(7)
C74 Si4 1.861(4)
C75 H75A 0.9800
C75 H75B 0.9800
C75 H75C 0.9800
C76 H76A 0.9900
C76 H76B 0.9900
C76 C77 1.517(7)
C76 Si4 1.873(5)
C77 H77A 0.9800
C77 H77B 0.9800
C77 H77C 0.9800
C78 H78A 0.9900
C78 H78B 0.9900
C78 H78C 0.9900
C78 H78D 0.9900
C78 C79 1.553(12)
C78 O18 1.421(6)
C78 C79A 1.37(2)
C79 C80 1.388(10)
C79 C84 1.363(10)
C80 H80 0.9500
C80 C81 1.364(9)
C81 H81 0.9500
C81 C82 1.358(10)
O1 Si1 1.649(3)
O4 Si2 1.646(3)
O10 Si3 1.648(3)
O13 Si4 1.646(3)
C83 H83 0.9500
C83 C82 1.361(11)
C83 C84 1.384(11)
C82 H82 0.9500
C84 H84 0.9500
C79A C80A 1.394(14)
C79A C84A 1.397(14)
C80A H80A 0.9500
C80A C81A 1.383(15)
C84A H84A 0.9500
C84A C83A 1.381(13)
C83A H83A 0.9500
C83A C82A 1.383(15)
C81A H81A 0.9500
C81A C82A 1.386(15)
C82A H82A 0.9500
